data_1564374
loop_
_publ_author_name
'Keener, Megan'
'Scopelliti, Rosario'
'Mazzanti, Marinella'

_publ_section_title
;
 Nitride Protonation and NH3 Binding versus N--H Bond Cleavage in Uranium
 Nitrides
;
_journal_name_full 'Chemical Science'
_journal_paper_doi 10.1039/D1SC03957A
_journal_year 2021
_chemical_formula_moiety 'C36 H86 N4 O6 Si4 U2, 2(C24 H20 B)'
_chemical_formula_sum 'C84 H126 B2 N4 O6 Si4 U2'
_chemical_formula_weight 1897.92
_space_group_crystal_system triclinic
_space_group_IT_number 2
_space_group_name_Hall '-P 1'
_space_group_name_H-M_alt 'P -1'
_atom_sites_solution_hydrogens geom
_atom_sites_solution_primary dual
_atom_sites_solution_secondary difmap
_audit_creation_date 2021-02-26
_audit_creation_method
;
Olex2 1.3
(compiled 2020.11.12 svn.r5f609507 for OlexSys, GUI svn.r6272)
;
_audit_update_record
;
2021-07-16 deposited with the CCDC.	2021-08-13 downloaded from the CCDC.
;
_cell_angle_alpha 70.121(4)
_cell_angle_beta 69.828(4)
_cell_angle_gamma 89.220(3)
_cell_formula_units_Z 1
_cell_length_a 11.3861(4)
_cell_length_b 14.4053(6)
_cell_length_c 15.2365(6)
_cell_measurement_reflns_used 7801
_cell_measurement_temperature 140.01(10)
_cell_measurement_theta_max 72.2210
_cell_measurement_theta_min 3.2230
_cell_volume 2190.76(17)
_computing_cell_refinement 'CrysAlisPro 1.171.40.84a (Rigaku OD, 2020)'
_computing_data_collection 'CrysAlisPro 1.171.40.84a (Rigaku OD, 2020)'
_computing_data_reduction 'CrysAlisPro 1.171.40.84a (Rigaku OD, 2020)'
_computing_molecular_graphics 'Olex2 1.3 (Dolomanov et al., 2009)'
_computing_publication_material 'Olex2 1.3 (Dolomanov et al., 2009)'
_computing_structure_refinement 'SHELXL 2018/3 (Sheldrick, 2015)'
_computing_structure_solution 'SHELXT (Sheldrick, 2015)'
_diffrn_ambient_environment N~2~
_diffrn_ambient_temperature 140.01(10)
_diffrn_detector 'CCD plate'
_diffrn_detector_area_resol_mean 10.2665
_diffrn_detector_type Atlas
_diffrn_measured_fraction_theta_full 0.997
_diffrn_measured_fraction_theta_max 0.972
_diffrn_measurement_details
;
List of Runs (angles in degrees, time in seconds):

  # Type    Start    End  Width  t~exp~   \w     \q     \k     \f   Frames
#--------------------------------------------------------------------------
  1  \w    -79.00  20.00   1.00    7.50    --  -43.13  92.00-126.00   99
  2  \w     32.00  59.00   1.00    7.50    --   43.13 -92.00 120.00   27
  3  \w    109.00 136.00   1.00   30.00    --  103.80  92.00-126.00   27
  4  \w     20.00 104.00   1.00   30.00    --  103.80 -92.00 120.00   84
  5  \w    -66.00  22.00   1.00    7.50    --  -43.13  37.00  60.00   88
  6  \w    -60.00  31.00   1.00    7.50    --  -43.13  37.00 150.00   91
  7  \w     68.00 116.00   1.00    7.50    --   43.13  57.00   0.00   48
  8  \w     29.00  59.00   1.00    7.50    --   43.13  57.00   0.00   30
  9  \w    111.00 178.00   1.00   30.00    --  103.80  77.00 -90.00   67
 10  \w    109.00 136.00   1.00   30.00    --  103.80 111.00-180.00   27
 11  \w     29.00  94.00   1.00   30.00    --  103.80 -77.00 -90.00   65
 12  \w     21.00  74.00   1.00   30.00    --  103.80 -94.00  30.00   53
 13  \w     79.00 175.00   1.00   30.00    --  103.80  61.00  60.00   96
 14  \w     91.00 178.00   1.00   30.00    --  103.80  30.00 -30.00   87
 15  \w     40.00  68.00   1.00   30.00    --  103.80-111.00 -90.00   28
 16  \w     43.00  74.00   1.00   30.00    --  103.80-111.00   0.00   31
 17  \w     56.00 108.00   1.00   30.00    --  103.80-111.00  90.00   52
 18  \w     35.00  70.00   1.00   30.00    --  103.80 -61.00 150.00   35
 19  \w     29.00 107.00   1.00   30.00    --  103.80-111.00-120.00   78
 20  \w    152.00 178.00   1.00   30.00    --  103.80  77.00 -60.00   26
 21  \w    103.00 171.00   1.00   30.00    --  103.80  77.00   0.00   68
 22  \w     83.00 108.00   1.00   30.00    --  103.80-111.00 -90.00   25
 23  \w     31.00  57.00   1.00   30.00    --  103.80-111.00  30.00   26
 24  \w     66.00 108.00   1.00   30.00    --  103.80-111.00  30.00   42
 25  \w    140.00 167.00   1.00   30.00    --  103.80  77.00 120.00   27
;
_diffrn_measurement_device 'four-circle diffractometer'
_diffrn_measurement_device_type 'SuperNova, Dual, Cu at home/near, Atlas'
_diffrn_measurement_method '\w scans'
_diffrn_orient_matrix_type 'CrysAlisPro convention (1999,Acta A55,543-557)'
_diffrn_orient_matrix_UB_11 0.0036122000
_diffrn_orient_matrix_UB_12 -0.1049972000
_diffrn_orient_matrix_UB_13 0.0708532000
_diffrn_orient_matrix_UB_21 -0.1279144000
_diffrn_orient_matrix_UB_22 0.0060375000
_diffrn_orient_matrix_UB_23 0.0760840000
_diffrn_orient_matrix_UB_31 -0.0685027000
_diffrn_orient_matrix_UB_32 -0.0453010000
_diffrn_orient_matrix_UB_33 -0.0499206000
_diffrn_radiation_monochromator mirror
_diffrn_radiation_probe x-ray
_diffrn_radiation_type 'Cu K\a'
_diffrn_radiation_wavelength 1.54184
_diffrn_reflns_av_unetI/netI 0.0377
_diffrn_reflns_Laue_measured_fraction_full 0.997
_diffrn_reflns_Laue_measured_fraction_max 0.972
_diffrn_reflns_limit_h_max 11
_diffrn_reflns_limit_h_min -14
_diffrn_reflns_limit_k_max 17
_diffrn_reflns_limit_k_min -17
_diffrn_reflns_limit_l_max 13
_diffrn_reflns_limit_l_min -18
_diffrn_reflns_number 9042
_diffrn_reflns_point_group_measured_fraction_full 0.997
_diffrn_reflns_point_group_measured_fraction_max 0.972
_diffrn_reflns_theta_full 67.684
_diffrn_reflns_theta_max 72.738
_diffrn_reflns_theta_min 3.309
_diffrn_source 'micro-focus sealed X-ray tube'
_diffrn_source_type 'SuperNova (Cu) X-ray Source'
_exptl_absorpt_coefficient_mu 11.234
_exptl_absorpt_correction_T_max 0.521
_exptl_absorpt_correction_T_min 0.309
_exptl_absorpt_correction_type analytical
_exptl_absorpt_process_details
;
CrysAlisPro 1.171.40.84a (Rigaku Oxford Diffraction, 2020)
Analytical numeric absorption correction using a multifaceted crystal
model based on expressions derived by R.C. Clark & J.S. Reid.
(Clark, R. C. & Reid, J. S. (1995). Acta Cryst. A51, 887-897)
Empirical absorption correction using spherical harmonics,
implemented in SCALE3 ABSPACK scaling algorithm.
;
_exptl_crystal_colour yellow
_exptl_crystal_density_diffrn 1.439
_exptl_crystal_description prism
_exptl_crystal_F_000 956
_exptl_crystal_size_max 0.18
_exptl_crystal_size_mid 0.108
_exptl_crystal_size_min 0.084
_refine_diff_density_max 4.215
_refine_diff_density_min -1.864
_refine_diff_density_rms 0.182
_refine_ls_extinction_method none
_refine_ls_goodness_of_fit_ref 0.999
_refine_ls_hydrogen_treatment constr
_refine_ls_matrix_type full
_refine_ls_number_parameters 486
_refine_ls_number_reflns 9042
_refine_ls_number_restraints 75
_refine_ls_restrained_S_all 0.995
_refine_ls_R_factor_all 0.0458
_refine_ls_R_factor_gt 0.0403
_refine_ls_shift/su_max 0.001
_refine_ls_shift/su_mean 0.000
_refine_ls_structure_factor_coef Fsqd
_refine_ls_weighting_details 'w=1/[\s^2^(Fo^2^)+(0.0793P)^2^] where P=(Fo^2^+2Fc^2^)/3'
_refine_ls_weighting_scheme calc
_refine_ls_wR_factor_gt 0.1004
_refine_ls_wR_factor_ref 0.1022
_reflns_Friedel_coverage 0.000
_reflns_number_gt 7960
_reflns_number_total 9042
_reflns_threshold_expression 'I > 2\s(I)'
_twin_special_details
;
Component 2 rotated by -179.9400\% 
around [0.89 0.01 0.45] (reciprocal) or [1.00 -0.01 0.03] (direct)
;
_cod_data_source_file d1sc03957a2.cif
_cod_data_source_block mk-27_sq
_cod_original_cell_volume 2190.76(16)
_cod_database_code 1564374
_shelx_shelxl_version_number 2018/3
_chemical_oxdiff_formula 'C86 H128 B2 N4 O6.5 Si4 U2'
_shelx_space_group_comment
;
The symmetry employed for this shelxl refinement is uniquely defined
by the following loop, which should always be used as a source of
symmetry information in preference to the above space-group names.
They are only intended as comments.
;
_shelx_estimated_absorpt_t_max 0.452
_shelx_estimated_absorpt_t_min 0.237
_olex2_refinement_description
;
1. Twinned data refinement
 Scales: 0.6250(14)
 0.3750(14)
2. Fixed Uiso
 At 1.2 times of:
  All C(H) groups, All C(H,H) groups, All C(H,H,H,H) groups, All N(H) groups
 At 1.5 times of:
  All C(H,H,H) groups
3. Restrained distances
 C16-C15 \\sim C44-C15 \\sim C44-C43 \\sim C17-C16 \\sim C43-C18 \\sim C18-C17
 with sigma of 0.02
4. Uiso/Uaniso restraints and constraints
C15 \\sim C16 \\sim C17 \\sim C18 \\sim C43 \\sim C44: within 2A with sigma of
0.02 and sigma for terminal atoms of 0.04 within 2A
5. Others
 Sof(H15C)=Sof(H15D)=Sof(H18C)=Sof(H18D)=Sof(C43)=Sof(H43A)=Sof(H43B)=Sof(C44)=
 Sof(H44A)=Sof(H44B)=1-FVAR(1)
 Sof(H15A)=Sof(H15B)=Sof(C16)=Sof(H16A)=Sof(H16B)=Sof(C17)=Sof(H17A)=Sof(H17B)=
 Sof(H18A)=Sof(H18B)=FVAR(1)
6.a Secondary CH2 refined with riding coordinates:
 C7(H7A,H7B), C8(H8A,H8B), C9(H9A,H9B), C10(H10A,H10B), C11(H11A,H11B),
 C12(H12A,H12B), C13(H13A,H13B), C14(H14A,H14B), C15(H15A,H15B), C15(H15C,H15D),
  C16(H16A,H16B), C17(H17A,H17B), C18(H18A,H18B), C18(H18C,H18D), C43(H43A,
 H43B), C44(H44A,H44B)
6.b Aromatic/amide H refined with riding coordinates:
 N2(H2), C20(H20), C21(H21), C22(H22), C23(H23), C24(H24), C26(H26), C27(H27),
 C28(H28), C29(H29), C30(H30), C32(H32), C33(H33), C34(H34), C35(H35), C36(H36),
  C38(H38), C39(H39), C40(H40), C41(H41), C42(H42)
6.c Idealised Me refined as rotating group:
 C1(H1A,H1B,H1C), C2(H2A,H2B,H2C), C3(H3A,H3B,H3C), C4(H4A,H4B,H4C), C5(H5A,
 H5B,H5C), C6(H6A,H6B,H6C)
;
_platon_squeeze_void_probe_radius 1.20
_olex2_submission_special_instructions 'No special instructions were received'
_oxdiff_exptl_absorpt_empirical_details
;
Empirical correction (ABSPACK) includes:
- Absorption correction using spherical harmonics
- Frame scaling
;
_oxdiff_exptl_absorpt_empirical_full_max 1.649
_oxdiff_exptl_absorpt_empirical_full_min 0.673
_oxdiff_twin_integration_method simultaneous
_oxdiff_twin_items 2

loop_
_space_group_symop_operation_xyz
'x, y, z'
'-x, -y, -z'

loop_
_atom_site_label
_atom_site_type_symbol
_atom_site_fract_x
_atom_site_fract_y
_atom_site_fract_z
_atom_site_U_iso_or_equiv
_atom_site_adp_type
_atom_site_occupancy
_atom_site_site_symmetry_order
_atom_site_calc_flag
_atom_site_refinement_flags_posn
_atom_site_refinement_flags_adp
_atom_site_refinement_flags_occupancy
_atom_site_disorder_assembly
_atom_site_disorder_group
U1 U 0.91239(2) 0.39156(2) 0.09711(2) 0.02637(8) Uani 1 1 d . . . . .
Si1 Si 0.90935(17) 0.20168(13) -0.00379(13) 0.0335(3) Uani 1 1 d . . . . .
Si2 Si 1.12632(17) 0.22708(13) 0.05864(14) 0.0341(3) Uani 1 1 d . . . . .
O1 O 0.8511(5) 0.2645(3) 0.2770(3) 0.0385(10) Uani 1 1 d . . . . .
O2 O 0.6795(4) 0.3694(3) 0.1343(3) 0.0333(9) Uani 1 1 d . . . . .
O3 O 0.8234(4) 0.4825(3) 0.2171(3) 0.0334(9) Uani 1 1 d . . . . .
N1 N 0.9851(5) 0.2624(4) 0.0463(4) 0.0340(11) Uani 1 1 d . . . . .
N2 N 1.0807(5) 0.4975(4) 0.0443(4) 0.0314(10) Uani 1 1 d . . . . .
H2 H 1.134787 0.495437 0.074398 0.038 Uiso 1 1 calc R U . . .
C1 C 1.1578(7) 0.2680(6) 0.1532(6) 0.0425(15) Uani 1 1 d . . . . .
H1A H 1.159007 0.340312 0.133518 0.064 Uiso 1 1 calc R U . . .
H1B H 1.239603 0.249350 0.156869 0.064 Uiso 1 1 calc R U . . .
H1C H 1.091450 0.235782 0.218925 0.064 Uiso 1 1 calc R U . . .
C2 C 1.2647(8) 0.2833(7) -0.0591(6) 0.0515(18) Uani 1 1 d . . . . .
H2A H 1.253949 0.264214 -0.112036 0.077 Uiso 1 1 calc R U . . .
H2B H 1.341370 0.259482 -0.048230 0.077 Uiso 1 1 calc R U . . .
H2C H 1.271742 0.355859 -0.079185 0.077 Uiso 1 1 calc R U . . .
C3 C 1.1268(9) 0.0891(6) 0.1068(8) 0.055(2) Uani 1 1 d . . . . .
H3A H 1.056743 0.059682 0.170893 0.083 Uiso 1 1 calc R U . . .
H3B H 1.206593 0.073445 0.116215 0.083 Uiso 1 1 calc R U . . .
H3C H 1.117203 0.061970 0.058403 0.083 Uiso 1 1 calc R U . . .
C4 C 1.0191(8) 0.1631(6) -0.1059(6) 0.0454(16) Uani 1 1 d . . . . .
H4A H 1.083673 0.218681 -0.153288 0.068 Uiso 1 1 calc R U . . .
H4B H 0.971408 0.143996 -0.140957 0.068 Uiso 1 1 calc R U . . .
H4C H 1.059518 0.106398 -0.076679 0.068 Uiso 1 1 calc R U . . .
C5 C 0.8050(7) 0.2827(5) -0.0602(5) 0.0381(14) Uani 1 1 d . . . . .
H5A H 0.749010 0.308874 -0.011363 0.057 Uiso 1 1 calc R U . . .
H5B H 0.754503 0.243610 -0.078961 0.057 Uiso 1 1 calc R U . . .
H5C H 0.856868 0.337996 -0.119917 0.057 Uiso 1 1 calc R U . . .
C6 C 0.8058(8) 0.0860(6) 0.0951(6) 0.0454(16) Uani 1 1 d . . . . .
H6A H 0.855592 0.043516 0.130262 0.068 Uiso 1 1 calc R U . . .
H6B H 0.771886 0.049823 0.063343 0.068 Uiso 1 1 calc R U . . .
H6C H 0.736228 0.104615 0.142934 0.068 Uiso 1 1 calc R U . . .
C7 C 0.8181(9) 0.1557(6) 0.3081(6) 0.0477(18) Uani 1 1 d . . . . .
H7A H 0.725812 0.138855 0.331703 0.057 Uiso 1 1 calc R U . . .
H7B H 0.859107 0.132767 0.251613 0.057 Uiso 1 1 calc R U . . .
C8 C 0.8654(7) 0.1097(5) 0.3902(5) 0.0391(14) Uani 1 1 d . . . . .
H8A H 0.955620 0.100944 0.363572 0.047 Uiso 1 1 calc R U . . .
H8B H 0.816834 0.044207 0.435587 0.047 Uiso 1 1 calc R U . . .
C9 C 0.8460(8) 0.1826(5) 0.4433(5) 0.0434(16) Uani 1 1 d . . . . .
H9A H 0.904214 0.176096 0.480109 0.052 Uiso 1 1 calc R U . . .
H9B H 0.758218 0.173053 0.490933 0.052 Uiso 1 1 calc R U . . .
C10 C 0.8748(9) 0.2819(6) 0.3594(5) 0.0482(18) Uani 1 1 d . . . . .
H10A H 0.819912 0.329815 0.381334 0.058 Uiso 1 1 calc R U . . .
H10B H 0.963796 0.309054 0.337645 0.058 Uiso 1 1 calc R U . . .
C11 C 0.5891(7) 0.2829(5) 0.2067(5) 0.0400(15) Uani 1 1 d . . . . .
H11A H 0.539741 0.296138 0.267900 0.048 Uiso 1 1 calc R U . . .
H11B H 0.633605 0.224044 0.225557 0.048 Uiso 1 1 calc R U . . .
C12 C 0.5048(7) 0.2652(6) 0.1563(6) 0.0434(16) Uani 1 1 d . . . . .
H12A H 0.417356 0.242082 0.204529 0.052 Uiso 1 1 calc R U . . .
H12B H 0.534765 0.215145 0.124928 0.052 Uiso 1 1 calc R U . . .
C13 C 0.5121(7) 0.3674(6) 0.0763(5) 0.0409(15) Uani 1 1 d . . . . .
H13A H 0.543794 0.363860 0.008500 0.049 Uiso 1 1 calc R U . . .
H13B H 0.428199 0.391639 0.088702 0.049 Uiso 1 1 calc R U . . .
C14 C 0.6033(7) 0.4350(6) 0.0871(6) 0.0439(16) Uani 1 1 d . . . . .
H14A H 0.656794 0.482715 0.020696 0.053 Uiso 1 1 calc R U . . .
H14B H 0.557066 0.472690 0.129194 0.053 Uiso 1 1 calc R U . . .
C15 C 0.6915(7) 0.4736(6) 0.2812(6) 0.0448(16) Uani 1 1 d D U . . .
H15A H 0.661830 0.404180 0.327841 0.054 Uiso 0.77(2) 1 calc R U P A 1
H15B H 0.637929 0.493590 0.240246 0.054 Uiso 0.77(2) 1 calc R U P A 1
H15C H 0.649538 0.405404 0.304250 0.054 Uiso 0.23(2) 1 calc R U P A 2
H15D H 0.644831 0.521262 0.245801 0.054 Uiso 0.23(2) 1 calc R U P A 2
C16 C 0.6851(9) 0.5429(10) 0.3396(9) 0.045(3) Uani 0.77(2) 1 d D U P A 1
H16A H 0.664241 0.609047 0.305020 0.054 Uiso 0.77(2) 1 calc R U P A 1
H16B H 0.621509 0.514422 0.408193 0.054 Uiso 0.77(2) 1 calc R U P A 1
C17 C 0.8177(9) 0.5501(10) 0.3417(8) 0.045(2) Uani 0.77(2) 1 d D U P A 1
H17A H 0.827679 0.493098 0.396449 0.054 Uiso 0.77(2) 1 calc R U P A 1
H17B H 0.838665 0.612823 0.349182 0.054 Uiso 0.77(2) 1 calc R U P A 1
C18 C 0.8984(7) 0.5478(6) 0.2387(6) 0.0458(17) Uani 1 1 d D U . . .
H18A H 0.917525 0.615380 0.187178 0.055 Uiso 0.77(2) 1 calc R U P A 1
H18B H 0.978775 0.521291 0.239911 0.055 Uiso 0.77(2) 1 calc R U P A 1
H18C H 0.954142 0.600154 0.176616 0.055 Uiso 0.23(2) 1 calc R U P A 2
H18D H 0.949807 0.509800 0.276345 0.055 Uiso 0.23(2) 1 calc R U P A 2
C43 C 0.794(2) 0.592(2) 0.303(2) 0.044(5) Uani 0.23(2) 1 d D U P A 2
H43A H 0.824499 0.619635 0.343550 0.053 Uiso 0.23(2) 1 calc R U P A 2
H43B H 0.756859 0.643572 0.262050 0.053 Uiso 0.23(2) 1 calc R U P A 2
C44 C 0.700(4) 0.499(3) 0.3689(18) 0.044(6) Uani 0.23(2) 1 d D U P A 2
H44A H 0.618613 0.512896 0.410231 0.053 Uiso 0.23(2) 1 calc R U P A 2
H44B H 0.734857 0.446541 0.411659 0.053 Uiso 0.23(2) 1 calc R U P A 2
C19 C 0.2869(6) 0.1662(4) 0.4376(4) 0.0307(12) Uani 1 1 d . . . . .
C20 C 0.3940(7) 0.1163(5) 0.4308(5) 0.0358(13) Uani 1 1 d . . . . .
H20 H 0.452226 0.132803 0.456860 0.043 Uiso 1 1 calc R U . . .
C21 C 0.4195(7) 0.0436(5) 0.3878(6) 0.0426(15) Uani 1 1 d . . . . .
H21 H 0.494058 0.012228 0.384283 0.051 Uiso 1 1 calc R U . . .
C22 C 0.3354(7) 0.0171(5) 0.3500(5) 0.0389(14) Uani 1 1 d . . . . .
H22 H 0.351950 -0.032194 0.320230 0.047 Uiso 1 1 calc R U . . .
C23 C 0.2281(7) 0.0634(5) 0.3563(5) 0.0376(14) Uani 1 1 d . . . . .
H23 H 0.169969 0.045580 0.330931 0.045 Uiso 1 1 calc R U . . .
C24 C 0.2035(6) 0.1364(5) 0.3996(5) 0.0333(13) Uani 1 1 d . . . . .
H24 H 0.128153 0.166709 0.403518 0.040 Uiso 1 1 calc R U . . .
C25 C 0.1058(6) 0.2522(5) 0.5454(5) 0.0315(12) Uani 1 1 d . . . . .
C26 C 0.0421(7) 0.3377(5) 0.5358(6) 0.0406(15) Uani 1 1 d . . . . .
H26 H 0.087085 0.399699 0.488107 0.049 Uiso 1 1 calc R U . . .
C27 C -0.0831(7) 0.3351(6) 0.5929(6) 0.0458(16) Uani 1 1 d . . . . .
H27 H -0.122476 0.394437 0.583529 0.055 Uiso 1 1 calc R U . . .
C28 C -0.1516(7) 0.2454(6) 0.6642(6) 0.0415(15) Uani 1 1 d . . . . .
H28 H -0.236782 0.243514 0.705242 0.050 Uiso 1 1 calc R U . . .
C29 C -0.0945(7) 0.1599(5) 0.6744(5) 0.0366(14) Uani 1 1 d . . . . .
H29 H -0.140829 0.098094 0.721522 0.044 Uiso 1 1 calc R U . . .
C30 C 0.0313(6) 0.1634(5) 0.6156(5) 0.0333(13) Uani 1 1 d . . . . .
H30 H 0.068310 0.103050 0.623374 0.040 Uiso 1 1 calc R U . . .
C31 C 0.3012(6) 0.3654(5) 0.3898(4) 0.0293(12) Uani 1 1 d . . . . .
C32 C 0.2705(6) 0.3829(5) 0.3049(5) 0.0347(13) Uani 1 1 d . . . . .
H32 H 0.235225 0.328208 0.297041 0.042 Uiso 1 1 calc R U . . .
C33 C 0.2891(7) 0.4766(5) 0.2310(5) 0.0394(14) Uani 1 1 d . . . . .
H33 H 0.264877 0.484901 0.175295 0.047 Uiso 1 1 calc R U . . .
C34 C 0.3435(7) 0.5581(5) 0.2391(5) 0.0404(15) Uani 1 1 d . . . . .
H34 H 0.357248 0.622121 0.188858 0.048 Uiso 1 1 calc R U . . .
C35 C 0.3767(7) 0.5446(5) 0.3207(6) 0.0386(14) Uani 1 1 d . . . . .
H35 H 0.415124 0.599289 0.326390 0.046 Uiso 1 1 calc R U . . .
C36 C 0.3543(7) 0.4504(5) 0.3955(5) 0.0360(13) Uani 1 1 d . . . . .
H36 H 0.375522 0.443283 0.452369 0.043 Uiso 1 1 calc R U . . .
C37 C 0.3384(6) 0.2422(5) 0.5587(5) 0.0312(12) Uani 1 1 d . . . . .
C38 C 0.2864(7) 0.1895(5) 0.6619(5) 0.0359(13) Uani 1 1 d . . . . .
H38 H 0.199410 0.165086 0.691243 0.043 Uiso 1 1 calc R U . . .
C39 C 0.3569(7) 0.1715(6) 0.7230(5) 0.0403(15) Uani 1 1 d . . . . .
H39 H 0.318337 0.133789 0.792467 0.048 Uiso 1 1 calc R U . . .
C40 C 0.4829(7) 0.2082(5) 0.6834(6) 0.0403(15) Uani 1 1 d . . . . .
H40 H 0.531051 0.197137 0.725263 0.048 Uiso 1 1 calc R U . . .
C41 C 0.5376(7) 0.2610(5) 0.5824(6) 0.0396(14) Uani 1 1 d . . . . .
H41 H 0.624076 0.286923 0.554013 0.048 Uiso 1 1 calc R U . . .
C42 C 0.4666(6) 0.2764(5) 0.5220(5) 0.0360(13) Uani 1 1 d . . . . .
H42 H 0.506950 0.311898 0.452279 0.043 Uiso 1 1 calc R U . . .
B1 B 0.2580(7) 0.2568(5) 0.4833(5) 0.0287(13) Uani 1 1 d . . . . .

loop_
_atom_site_aniso_label
_atom_site_aniso_U_11
_atom_site_aniso_U_22
_atom_site_aniso_U_33
_atom_site_aniso_U_23
_atom_site_aniso_U_13
_atom_site_aniso_U_12
U1 0.03294(11) 0.02203(10) 0.02437(11) -0.00924(7) -0.00962(7) 0.00079(7)
Si1 0.0417(9) 0.0283(8) 0.0346(8) -0.0150(7) -0.0150(7) 0.0027(7)
Si2 0.0406(9) 0.0290(8) 0.0364(9) -0.0131(7) -0.0168(7) 0.0068(7)
O1 0.061(3) 0.027(2) 0.025(2) -0.0054(17) -0.016(2) 0.001(2)
O2 0.036(2) 0.036(2) 0.032(2) -0.0146(18) -0.0136(18) 0.0017(18)
O3 0.034(2) 0.034(2) 0.031(2) -0.0161(18) -0.0067(18) -0.0016(17)
N1 0.046(3) 0.029(2) 0.033(3) -0.014(2) -0.018(2) 0.005(2)
N2 0.032(3) 0.031(3) 0.033(3) -0.014(2) -0.011(2) -0.001(2)
C1 0.047(4) 0.047(4) 0.041(4) -0.016(3) -0.023(3) 0.006(3)
C2 0.045(4) 0.060(5) 0.049(4) -0.023(4) -0.014(3) 0.009(4)
C3 0.065(5) 0.035(4) 0.077(6) -0.018(4) -0.041(5) 0.017(3)
C4 0.056(4) 0.046(4) 0.045(4) -0.027(3) -0.019(3) 0.010(3)
C5 0.046(4) 0.032(3) 0.042(4) -0.017(3) -0.019(3) 0.002(3)
C6 0.052(4) 0.037(4) 0.046(4) -0.013(3) -0.017(3) -0.005(3)
C7 0.064(5) 0.036(4) 0.036(4) 0.000(3) -0.022(4) -0.003(3)
C8 0.050(4) 0.029(3) 0.035(3) -0.009(3) -0.014(3) 0.006(3)
C9 0.063(5) 0.037(4) 0.031(3) -0.012(3) -0.019(3) 0.008(3)
C10 0.078(5) 0.036(4) 0.032(3) -0.011(3) -0.023(4) -0.003(3)
C11 0.037(3) 0.039(4) 0.038(3) -0.004(3) -0.015(3) -0.002(3)
C12 0.044(4) 0.042(4) 0.043(4) -0.012(3) -0.018(3) 0.000(3)
C13 0.044(4) 0.044(4) 0.034(3) -0.011(3) -0.016(3) 0.007(3)
C14 0.035(3) 0.042(4) 0.051(4) -0.010(3) -0.019(3) 0.008(3)
C15 0.039(4) 0.059(4) 0.036(3) -0.025(3) -0.004(3) 0.000(3)
C16 0.048(5) 0.052(6) 0.045(5) -0.032(5) -0.015(4) 0.008(4)
C17 0.052(5) 0.054(6) 0.039(5) -0.026(4) -0.019(4) 0.005(4)
C18 0.046(4) 0.050(4) 0.049(4) -0.034(3) -0.009(3) -0.004(3)
C43 0.050(9) 0.051(10) 0.041(9) -0.030(8) -0.014(8) 0.010(9)
C44 0.046(9) 0.050(10) 0.041(9) -0.028(8) -0.010(8) 0.004(9)
C19 0.041(3) 0.026(3) 0.024(3) -0.008(2) -0.011(2) 0.002(2)
C20 0.040(3) 0.035(3) 0.032(3) -0.012(3) -0.013(3) 0.003(3)
C21 0.048(4) 0.037(4) 0.041(4) -0.014(3) -0.015(3) 0.011(3)
C22 0.052(4) 0.031(3) 0.034(3) -0.016(3) -0.012(3) 0.004(3)
C23 0.053(4) 0.032(3) 0.033(3) -0.013(3) -0.019(3) 0.004(3)
C24 0.042(3) 0.028(3) 0.034(3) -0.013(2) -0.017(3) 0.004(2)
C25 0.040(3) 0.030(3) 0.032(3) -0.017(2) -0.015(3) 0.004(2)
C26 0.045(4) 0.032(3) 0.045(4) -0.017(3) -0.013(3) 0.004(3)
C27 0.044(4) 0.040(4) 0.053(4) -0.022(3) -0.012(3) 0.011(3)
C28 0.033(3) 0.049(4) 0.043(4) -0.023(3) -0.008(3) 0.004(3)
C29 0.040(3) 0.036(3) 0.036(3) -0.016(3) -0.013(3) -0.002(3)
C30 0.040(3) 0.029(3) 0.034(3) -0.014(2) -0.015(3) 0.002(2)
C31 0.032(3) 0.028(3) 0.026(3) -0.014(2) -0.005(2) 0.004(2)
C32 0.042(3) 0.029(3) 0.039(3) -0.016(3) -0.018(3) 0.003(2)
C33 0.048(4) 0.041(4) 0.036(3) -0.017(3) -0.020(3) 0.010(3)
C34 0.048(4) 0.028(3) 0.039(4) -0.009(3) -0.010(3) 0.006(3)
C35 0.044(4) 0.031(3) 0.045(4) -0.019(3) -0.016(3) 0.003(3)
C36 0.045(4) 0.033(3) 0.033(3) -0.016(3) -0.015(3) 0.003(3)
C37 0.041(3) 0.029(3) 0.029(3) -0.017(2) -0.012(3) 0.006(2)
C38 0.037(3) 0.040(3) 0.030(3) -0.013(3) -0.011(3) -0.004(3)
C39 0.044(4) 0.044(4) 0.033(3) -0.011(3) -0.017(3) 0.000(3)
C40 0.049(4) 0.037(3) 0.044(4) -0.016(3) -0.026(3) 0.006(3)
C41 0.041(4) 0.041(4) 0.044(4) -0.021(3) -0.018(3) 0.004(3)
C42 0.038(3) 0.041(3) 0.030(3) -0.015(3) -0.011(3) 0.004(3)
B1 0.037(3) 0.026(3) 0.026(3) -0.013(3) -0.010(3) 0.002(2)

loop_
_atom_type_symbol
_atom_type_description
_atom_type_scat_dispersion_real
_atom_type_scat_dispersion_imag
_atom_type_scat_source
C C 0.0181 0.0091 'International Tables Vol C Tables 4.2.6.8 and 6.1.1.4'
H H 0.0000 0.0000 'International Tables Vol C Tables 4.2.6.8 and 6.1.1.4'
B B 0.0090 0.0039 'International Tables Vol C Tables 4.2.6.8 and 6.1.1.4'
N N 0.0311 0.0180 'International Tables Vol C Tables 4.2.6.8 and 6.1.1.4'
O O 0.0492 0.0322 'International Tables Vol C Tables 4.2.6.8 and 6.1.1.4'
Si Si 0.2541 0.3302 'International Tables Vol C Tables 4.2.6.8 and 6.1.1.4'
U U -4.3638 13.4090 'International Tables Vol C Tables 4.2.6.8 and 6.1.1.4'

loop_
_exptl_crystal_face_index_h
_exptl_crystal_face_index_k
_exptl_crystal_face_index_l
_exptl_crystal_face_perp_dist
2 -1 -2 0.0558
-2 1 2 0.0525
1 -1 0 0.0529
-1 1 0 0.0545
-2 2 -1 0.0376
5 -6 3 0.0509
3 -6 5 0.0469
1 4 -5 0.0377
0 -3 5 0.0617
-3 -5 1 0.0586
-5 -3 -5 0.0721
-3 5 -5 0.0302
0 -1 0 0.0572
1 1 1 0.0793
-1 -5 -4 0.0791
0 -5 -2 0.0600

loop_
_geom_angle_atom_site_label_1
_geom_angle_atom_site_label_2
_geom_angle_atom_site_label_3
_geom_angle
_geom_angle_site_symmetry_1
_geom_angle_site_symmetry_3
_geom_angle_publ_flag
Si2 U1 U1 99.10(3) . 2_765 ?
O1 U1 U1 151.46(11) . 2_765 ?
O1 U1 Si2 79.61(12) . . ?
O2 U1 U1 117.45(11) . 2_765 ?
O2 U1 Si2 128.43(11) . . ?
O2 U1 O1 83.22(16) . . ?
O2 U1 O3 76.83(14) . . ?
O3 U1 U1 92.79(10) . 2_765 ?
O3 U1 Si2 139.33(11) . . ?
O3 U1 O1 71.97(15) . . ?
N1 U1 U1 106.00(14) . 2_765 ?
N1 U1 Si2 27.13(14) . . ?
N1 U1 O1 85.92(17) . . ?
N1 U1 O2 103.91(17) . . ?
N1 U1 O3 157.71(18) . . ?
N2 U1 U1 36.55(14) . 2_765 ?
N2 U1 U1 36.91(13) 2_765 2_765 ?
N2 U1 Si2 83.92(15) . . ?
N2 U1 Si2 111.18(15) 2_765 . ?
N2 U1 O1 167.12(18) 2_765 . ?
N2 U1 O1 115.82(18) . . ?
N2 U1 O2 146.32(18) . . ?
N2 U1 O2 84.43(17) 2_765 . ?
N2 U1 O3 101.60(18) 2_765 . ?
N2 U1 O3 83.00(17) . . ?
N2 U1 N1 104.9(2) . . ?
N2 U1 N1 100.63(19) 2_765 . ?
N2 U1 N2 73.5(2) 2_765 . ?
N1 Si1 C4 114.0(3) . . ?
N1 Si1 C5 111.3(3) . . ?
N1 Si1 C6 111.6(3) . . ?
C4 Si1 C6 106.9(4) . . ?
C5 Si1 C4 105.8(3) . . ?
C5 Si1 C6 106.7(3) . . ?
N1 Si2 U1 37.06(17) . . ?
N1 Si2 C1 111.1(3) . . ?
N1 Si2 C2 113.1(3) . . ?
N1 Si2 C3 113.0(3) . . ?
C1 Si2 U1 76.4(2) . . ?
C1 Si2 C3 104.2(4) . . ?
C2 Si2 U1 112.2(3) . . ?
C2 Si2 C1 105.5(4) . . ?
C2 Si2 C3 109.3(4) . . ?
C3 Si2 U1 136.6(3) . . ?
C7 O1 U1 125.6(4) . . ?
C10 O1 U1 125.3(4) . . ?
C10 O1 C7 107.4(5) . . ?
C11 O2 U1 127.3(4) . . ?
C14 O2 U1 129.3(4) . . ?
C14 O2 C11 103.4(5) . . ?
C15 O3 U1 126.2(4) . . ?
C15 O3 C18 108.7(5) . . ?
C18 O3 U1 124.9(4) . . ?
Si1 N1 U1 124.3(3) . . ?
Si2 N1 U1 115.8(3) . . ?
Si2 N1 Si1 119.9(3) . . ?
U1 N2 U1 106.5(2) 2_765 . ?
U1 N2 H2 126.7 . . ?
U1 N2 H2 126.7 2_765 . ?
Si2 C1 H1A 109.5 . . ?
Si2 C1 H1B 109.5 . . ?
Si2 C1 H1C 109.5 . . ?
H1A C1 H1B 109.5 . . ?
H1A C1 H1C 109.5 . . ?
H1B C1 H1C 109.5 . . ?
Si2 C2 H2A 109.5 . . ?
Si2 C2 H2B 109.5 . . ?
Si2 C2 H2C 109.5 . . ?
H2A C2 H2B 109.5 . . ?
H2A C2 H2C 109.5 . . ?
H2B C2 H2C 109.5 . . ?
Si2 C3 H3A 109.5 . . ?
Si2 C3 H3B 109.5 . . ?
Si2 C3 H3C 109.5 . . ?
H3A C3 H3B 109.5 . . ?
H3A C3 H3C 109.5 . . ?
H3B C3 H3C 109.5 . . ?
Si1 C4 H4A 109.5 . . ?
Si1 C4 H4B 109.5 . . ?
Si1 C4 H4C 109.5 . . ?
H4A C4 H4B 109.5 . . ?
H4A C4 H4C 109.5 . . ?
H4B C4 H4C 109.5 . . ?
Si1 C5 H5A 109.5 . . ?
Si1 C5 H5B 109.5 . . ?
Si1 C5 H5C 109.5 . . ?
H5A C5 H5B 109.5 . . ?
H5A C5 H5C 109.5 . . ?
H5B C5 H5C 109.5 . . ?
Si1 C6 H6A 109.5 . . ?
Si1 C6 H6B 109.5 . . ?
Si1 C6 H6C 109.5 . . ?
H6A C6 H6B 109.5 . . ?
H6A C6 H6C 109.5 . . ?
H6B C6 H6C 109.5 . . ?
O1 C7 H7A 110.7 . . ?
O1 C7 H7B 110.7 . . ?
H7A C7 H7B 108.8 . . ?
C8 C7 O1 105.2(6) . . ?
C8 C7 H7A 110.7 . . ?
C8 C7 H7B 110.7 . . ?
C7 C8 H8A 111.0 . . ?
C7 C8 H8B 111.0 . . ?
C7 C8 C9 103.7(6) . . ?
H8A C8 H8B 109.0 . . ?
C9 C8 H8A 111.0 . . ?
C9 C8 H8B 111.0 . . ?
C8 C9 H9A 111.1 . . ?
C8 C9 H9B 111.1 . . ?
C8 C9 C10 103.3(6) . . ?
H9A C9 H9B 109.1 . . ?
C10 C9 H9A 111.1 . . ?
C10 C9 H9B 111.1 . . ?
O1 C10 C9 106.5(6) . . ?
O1 C10 H10A 110.4 . . ?
O1 C10 H10B 110.4 . . ?
C9 C10 H10A 110.4 . . ?
C9 C10 H10B 110.4 . . ?
H10A C10 H10B 108.6 . . ?
O2 C11 H11A 110.5 . . ?
O2 C11 H11B 110.5 . . ?
O2 C11 C12 106.4(5) . . ?
H11A C11 H11B 108.6 . . ?
C12 C11 H11A 110.5 . . ?
C12 C11 H11B 110.5 . . ?
C11 C12 H12A 110.9 . . ?
C11 C12 H12B 110.9 . . ?
C11 C12 C13 104.2(6) . . ?
H12A C12 H12B 108.9 . . ?
C13 C12 H12A 110.9 . . ?
C13 C12 H12B 110.9 . . ?
C12 C13 H13A 110.8 . . ?
C12 C13 H13B 110.8 . . ?
H13A C13 H13B 108.9 . . ?
C14 C13 C12 104.6(6) . . ?
C14 C13 H13A 110.8 . . ?
C14 C13 H13B 110.8 . . ?
O2 C14 C13 105.5(6) . . ?
O2 C14 H14A 110.6 . . ?
O2 C14 H14B 110.6 . . ?
C13 C14 H14A 110.6 . . ?
C13 C14 H14B 110.6 . . ?
H14A C14 H14B 108.8 . . ?
O3 C15 H15A 110.4 . . ?
O3 C15 H15B 110.4 . . ?
O3 C15 H15C 111.1 . . ?
O3 C15 H15D 111.1 . . ?
O3 C15 C16 106.6(6) . . ?
O3 C15 C44 103.1(15) . . ?
H15A C15 H15B 108.6 . . ?
H15C C15 H15D 109.1 . . ?
C16 C15 H15A 110.4 . . ?
C16 C15 H15B 110.4 . . ?
C44 C15 H15C 111.1 . . ?
C44 C15 H15D 111.1 . . ?
C15 C16 H16A 111.1 . . ?
C15 C16 H16B 111.1 . . ?
H16A C16 H16B 109.0 . . ?
C17 C16 C15 103.5(7) . . ?
C17 C16 H16A 111.1 . . ?
C17 C16 H16B 111.1 . . ?
C16 C17 H17A 111.5 . . ?
C16 C17 H17B 111.5 . . ?
C16 C17 C18 101.6(7) . . ?
H17A C17 H17B 109.3 . . ?
C18 C17 H17A 111.5 . . ?
C18 C17 H17B 111.5 . . ?
O3 C18 C17 105.9(6) . . ?
O3 C18 H18A 110.6 . . ?
O3 C18 H18B 110.6 . . ?
O3 C18 H18C 111.6 . . ?
O3 C18 H18D 111.6 . . ?
O3 C18 C43 101.0(13) . . ?
C17 C18 H18A 110.6 . . ?
C17 C18 H18B 110.6 . . ?
H18A C18 H18B 108.7 . . ?
H18C C18 H18D 109.4 . . ?
C43 C18 H18C 111.6 . . ?
C43 C18 H18D 111.6 . . ?
C18 C43 H43A 111.8 . . ?
C18 C43 H43B 111.8 . . ?
H43A C43 H43B 109.5 . . ?
C44 C43 C18 100(2) . . ?
C44 C43 H43A 111.8 . . ?
C44 C43 H43B 111.8 . . ?
C15 C44 H44A 112.7 . . ?
C15 C44 H44B 112.7 . . ?
C43 C44 C15 95.0(18) . . ?
C43 C44 H44A 112.7 . . ?
C43 C44 H44B 112.7 . . ?
H44A C44 H44B 110.2 . . ?
C20 C19 C24 115.3(6) . . ?
C20 C19 B1 124.1(5) . . ?
C24 C19 B1 120.6(6) . . ?
C19 C20 H20 118.4 . . ?
C21 C20 C19 123.2(6) . . ?
C21 C20 H20 118.4 . . ?
C20 C21 H21 120.1 . . ?
C22 C21 C20 119.7(7) . . ?
C22 C21 H21 120.1 . . ?
C21 C22 H22 120.5 . . ?
C23 C22 C21 119.0(6) . . ?
C23 C22 H22 120.5 . . ?
C22 C23 H23 119.6 . . ?
C22 C23 C24 120.8(6) . . ?
C24 C23 H23 119.6 . . ?
C19 C24 H24 119.0 . . ?
C23 C24 C19 121.9(6) . . ?
C23 C24 H24 119.0 . . ?
C26 C25 B1 122.7(6) . . ?
C30 C25 C26 114.8(6) . . ?
C30 C25 B1 122.4(6) . . ?
C25 C26 H26 118.6 . . ?
C27 C26 C25 122.8(7) . . ?
C27 C26 H26 118.6 . . ?
C26 C27 H27 120.0 . . ?
C26 C27 C28 120.0(7) . . ?
C28 C27 H27 120.0 . . ?
C27 C28 H28 120.4 . . ?
C29 C28 C27 119.2(7) . . ?
C29 C28 H28 120.4 . . ?
C28 C29 H29 119.9 . . ?
C28 C29 C30 120.1(6) . . ?
C30 C29 H29 119.9 . . ?
C25 C30 H30 118.5 . . ?
C29 C30 C25 123.0(6) . . ?
C29 C30 H30 118.5 . . ?
C32 C31 C36 114.9(6) . . ?
C32 C31 B1 121.4(5) . . ?
C36 C31 B1 123.1(5) . . ?
C31 C32 H32 118.4 . . ?
C33 C32 C31 123.3(6) . . ?
C33 C32 H32 118.4 . . ?
C32 C33 H33 120.1 . . ?
C32 C33 C34 119.8(6) . . ?
C34 C33 H33 120.1 . . ?
C33 C34 H34 120.4 . . ?
C35 C34 C33 119.1(6) . . ?
C35 C34 H34 120.4 . . ?
C34 C35 H35 119.9 . . ?
C34 C35 C36 120.3(6) . . ?
C36 C35 H35 119.9 . . ?
C31 C36 H36 118.7 . . ?
C35 C36 C31 122.5(6) . . ?
C35 C36 H36 118.7 . . ?
C38 C37 C42 114.9(6) . . ?
C38 C37 B1 123.1(6) . . ?
C42 C37 B1 121.9(6) . . ?
C37 C38 H38 118.7 . . ?
C39 C38 C37 122.6(6) . . ?
C39 C38 H38 118.7 . . ?
C38 C39 H39 119.9 . . ?
C40 C39 C38 120.3(7) . . ?
C40 C39 H39 119.9 . . ?
C39 C40 H40 120.5 . . ?
C41 C40 C39 119.0(6) . . ?
C41 C40 H40 120.5 . . ?
C40 C41 H41 120.0 . . ?
C40 C41 C42 120.0(7) . . ?
C42 C41 H41 120.0 . . ?
C37 C42 H42 118.4 . . ?
C41 C42 C37 123.2(6) . . ?
C41 C42 H42 118.4 . . ?
C19 B1 C37 106.7(5) . . ?
C25 B1 C19 111.3(5) . . ?
C25 B1 C31 106.8(5) . . ?
C25 B1 C37 110.5(5) . . ?
C31 B1 C19 109.3(5) . . ?
C31 B1 C37 112.2(5) . . ?

loop_
_geom_bond_atom_site_label_1
_geom_bond_atom_site_label_2
_geom_bond_distance
_geom_bond_site_symmetry_2
_geom_bond_publ_flag
U1 U1 3.5083(4) 2_765 ?
U1 Si2 3.4196(18) . ?
U1 O1 2.579(4) . ?
U1 O2 2.513(4) . ?
U1 O3 2.530(4) . ?
U1 N1 2.289(5) . ?
U1 N2 2.179(5) 2_765 ?
U1 N2 2.198(5) . ?
Si1 N1 1.739(5) . ?
Si1 C4 1.876(8) . ?
Si1 C5 1.870(7) . ?
Si1 C6 1.886(7) . ?
Si2 N1 1.732(6) . ?
Si2 C1 1.869(7) . ?
Si2 C2 1.859(9) . ?
Si2 C3 1.870(8) . ?
O1 C7 1.486(8) . ?
O1 C10 1.470(8) . ?
O2 C11 1.466(8) . ?
O2 C14 1.452(8) . ?
O3 C15 1.461(8) . ?
O3 C18 1.466(8) . ?
N2 H2 0.8800 . ?
C1 H1A 0.9800 . ?
C1 H1B 0.9800 . ?
C1 H1C 0.9800 . ?
C2 H2A 0.9800 . ?
C2 H2B 0.9800 . ?
C2 H2C 0.9800 . ?
C3 H3A 0.9800 . ?
C3 H3B 0.9800 . ?
C3 H3C 0.9800 . ?
C4 H4A 0.9800 . ?
C4 H4B 0.9800 . ?
C4 H4C 0.9800 . ?
C5 H5A 0.9800 . ?
C5 H5B 0.9800 . ?
C5 H5C 0.9800 . ?
C6 H6A 0.9800 . ?
C6 H6B 0.9800 . ?
C6 H6C 0.9800 . ?
C7 H7A 0.9900 . ?
C7 H7B 0.9900 . ?
C7 C8 1.478(10) . ?
C8 H8A 0.9900 . ?
C8 H8B 0.9900 . ?
C8 C9 1.503(10) . ?
C9 H9A 0.9900 . ?
C9 H9B 0.9900 . ?
C9 C10 1.507(10) . ?
C10 H10A 0.9900 . ?
C10 H10B 0.9900 . ?
C11 H11A 0.9900 . ?
C11 H11B 0.9900 . ?
C11 C12 1.492(10) . ?
C12 H12A 0.9900 . ?
C12 H12B 0.9900 . ?
C12 C13 1.540(10) . ?
C13 H13A 0.9900 . ?
C13 H13B 0.9900 . ?
C13 C14 1.519(10) . ?
C14 H14A 0.9900 . ?
C14 H14B 0.9900 . ?
C15 H15A 0.9900 . ?
C15 H15B 0.9900 . ?
C15 H15C 0.9900 . ?
C15 H15D 0.9900 . ?
C15 C16 1.533(10) . ?
C15 C44 1.529(16) . ?
C16 H16A 0.9900 . ?
C16 H16B 0.9900 . ?
C16 C17 1.527(11) . ?
C17 H17A 0.9900 . ?
C17 H17B 0.9900 . ?
C17 C18 1.534(10) . ?
C18 H18A 0.9900 . ?
C18 H18B 0.9900 . ?
C18 H18C 0.9900 . ?
C18 H18D 0.9900 . ?
C18 C43 1.547(16) . ?
C43 H43A 0.9900 . ?
C43 H43B 0.9900 . ?
C43 C44 1.527(17) . ?
C44 H44A 0.9900 . ?
C44 H44B 0.9900 . ?
C19 C20 1.398(10) . ?
C19 C24 1.408(9) . ?
C19 B1 1.657(9) . ?
C20 H20 0.9500 . ?
C20 C21 1.392(10) . ?
C21 H21 0.9500 . ?
C21 C22 1.391(11) . ?
C22 H22 0.9500 . ?
C22 C23 1.373(11) . ?
C23 H23 0.9500 . ?
C23 C24 1.398(9) . ?
C24 H24 0.9500 . ?
C25 C26 1.410(10) . ?
C25 C30 1.405(9) . ?
C25 B1 1.653(10) . ?
C26 H26 0.9500 . ?
C26 C27 1.384(11) . ?
C27 H27 0.9500 . ?
C27 C28 1.396(11) . ?
C28 H28 0.9500 . ?
C28 C29 1.372(11) . ?
C29 H29 0.9500 . ?
C29 C30 1.394(10) . ?
C30 H30 0.9500 . ?
C31 C32 1.394(9) . ?
C31 C36 1.414(9) . ?
C31 B1 1.656(9) . ?
C32 H32 0.9500 . ?
C32 C33 1.394(10) . ?
C33 H33 0.9500 . ?
C33 C34 1.396(10) . ?
C34 H34 0.9500 . ?
C34 C35 1.372(11) . ?
C35 H35 0.9500 . ?
C35 C36 1.401(10) . ?
C36 H36 0.9500 . ?
C37 C38 1.398(9) . ?
C37 C42 1.398(10) . ?
C37 B1 1.661(9) . ?
C38 H38 0.9500 . ?
C38 C39 1.387(10) . ?
C39 H39 0.9500 . ?
C39 C40 1.382(11) . ?
C40 H40 0.9500 . ?
C40 C41 1.375(11) . ?
C41 H41 0.9500 . ?
C41 C42 1.385(10) . ?
C42 H42 0.9500 . ?

loop_
_geom_torsion_atom_site_label_1
_geom_torsion_atom_site_label_2
_geom_torsion_atom_site_label_3
_geom_torsion_atom_site_label_4
_geom_torsion
_geom_torsion_site_symmetry_1
_geom_torsion_site_symmetry_2
_geom_torsion_site_symmetry_3
_geom_torsion_site_symmetry_4
_geom_torsion_publ_flag
U1 Si2 N1 Si1 179.1(6) . . . . ?
U1 O1 C7 C8 146.3(5) . . . . ?
U1 O1 C10 C9 -169.5(5) . . . . ?
U1 O2 C11 C12 -137.6(5) . . . . ?
U1 O2 C14 C13 138.8(5) . . . . ?
U1 O3 C15 C16 180.0(6) . . . . ?
U1 O3 C15 C44 152.8(16) . . . . ?
U1 O3 C18 C17 -156.9(6) . . . . ?
U1 O3 C18 C43 172.4(15) . . . . ?
O1 C7 C8 C9 34.7(8) . . . . ?
O2 C11 C12 C13 -24.5(8) . . . . ?
O3 C15 C16 C17 -25.4(12) . . . . ?
O3 C15 C44 C43 48(3) . . . . ?
O3 C18 C43 C44 42(3) . . . . ?
C1 Si2 N1 U1 21.6(4) . . . . ?
C1 Si2 N1 Si1 -159.3(4) . . . . ?
C2 Si2 N1 U1 -96.8(4) . . . . ?
C2 Si2 N1 Si1 82.3(5) . . . . ?
C3 Si2 N1 U1 138.3(4) . . . . ?
C3 Si2 N1 Si1 -42.6(5) . . . . ?
C4 Si1 N1 U1 143.4(4) . . . . ?
C4 Si1 N1 Si2 -35.6(5) . . . . ?
C5 Si1 N1 U1 23.8(5) . . . . ?
C5 Si1 N1 Si2 -155.2(4) . . . . ?
C6 Si1 N1 U1 -95.3(4) . . . . ?
C6 Si1 N1 Si2 85.7(5) . . . . ?
C7 O1 C10 C9 -4.2(9) . . . . ?
C7 C8 C9 C10 -36.8(8) . . . . ?
C8 C9 C10 O1 25.2(9) . . . . ?
C10 O1 C7 C8 -19.0(9) . . . . ?
C11 O2 C14 C13 -38.2(7) . . . . ?
C11 C12 C13 C14 1.0(8) . . . . ?
C12 C13 C14 O2 22.8(8) . . . . ?
C14 O2 C11 C12 39.4(7) . . . . ?
C15 O3 C18 C17 19.1(9) . . . . ?
C15 O3 C18 C43 -11.6(16) . . . . ?
C15 C16 C17 C18 35.7(12) . . . . ?
C16 C17 C18 O3 -34.2(11) . . . . ?
C18 O3 C15 C16 4.0(10) . . . . ?
C18 O3 C15 C44 -23.2(17) . . . . ?
C18 C43 C44 C15 -54(3) . . . . ?
C19 C20 C21 C22 -0.7(11) . . . . ?
C20 C19 C24 C23 -1.3(9) . . . . ?
C20 C19 B1 C25 -144.3(6) . . . . ?
C20 C19 B1 C31 98.0(7) . . . . ?
C20 C19 B1 C37 -23.6(8) . . . . ?
C20 C21 C22 C23 -0.2(11) . . . . ?
C21 C22 C23 C24 0.3(10) . . . . ?
C22 C23 C24 C19 0.6(10) . . . . ?
C24 C19 C20 C21 1.4(10) . . . . ?
C24 C19 B1 C25 37.6(8) . . . . ?
C24 C19 B1 C31 -80.2(7) . . . . ?
C24 C19 B1 C37 158.2(6) . . . . ?
C25 C26 C27 C28 0.5(12) . . . . ?
C26 C25 C30 C29 -2.4(9) . . . . ?
C26 C25 B1 C19 -136.8(6) . . . . ?
C26 C25 B1 C31 -17.6(8) . . . . ?
C26 C25 B1 C37 104.8(7) . . . . ?
C26 C27 C28 C29 -2.2(11) . . . . ?
C27 C28 C29 C30 1.5(10) . . . . ?
C28 C29 C30 C25 0.9(10) . . . . ?
C30 C25 C26 C27 1.7(10) . . . . ?
C30 C25 B1 C19 46.5(7) . . . . ?
C30 C25 B1 C31 165.7(5) . . . . ?
C30 C25 B1 C37 -71.9(7) . . . . ?
C31 C32 C33 C34 1.4(11) . . . . ?
C32 C31 C36 C35 -1.2(10) . . . . ?
C32 C31 B1 C19 45.1(8) . . . . ?
C32 C31 B1 C25 -75.4(7) . . . . ?
C32 C31 B1 C37 163.4(6) . . . . ?
C32 C33 C34 C35 -0.6(11) . . . . ?
C33 C34 C35 C36 -1.1(11) . . . . ?
C34 C35 C36 C31 2.1(11) . . . . ?
C36 C31 C32 C33 -0.5(10) . . . . ?
C36 C31 B1 C19 -144.4(6) . . . . ?
C36 C31 B1 C25 95.1(7) . . . . ?
C36 C31 B1 C37 -26.2(8) . . . . ?
C37 C38 C39 C40 1.7(11) . . . . ?
C38 C37 C42 C41 -0.8(10) . . . . ?
C38 C37 B1 C19 -93.8(7) . . . . ?
C38 C37 B1 C25 27.3(8) . . . . ?
C38 C37 B1 C31 146.4(6) . . . . ?
C38 C39 C40 C41 -1.2(11) . . . . ?
C39 C40 C41 C42 -0.2(11) . . . . ?
C40 C41 C42 C37 1.3(11) . . . . ?
C42 C37 C38 C39 -0.7(10) . . . . ?
C42 C37 B1 C19 81.7(7) . . . . ?
C42 C37 B1 C25 -157.2(6) . . . . ?
C42 C37 B1 C31 -38.1(8) . . . . ?
B1 C19 C20 C21 -176.8(6) . . . . ?
B1 C19 C24 C23 177.0(6) . . . . ?
B1 C25 C26 C27 -175.2(6) . . . . ?
B1 C25 C30 C29 174.5(6) . . . . ?
B1 C31 C32 C33 170.7(6) . . . . ?
B1 C31 C36 C35 -172.3(6) . . . . ?
B1 C37 C38 C39 175.1(6) . . . . ?
B1 C37 C42 C41 -176.7(6) . . . . ?

loop_
_platon_squeeze_void_nr
_platon_squeeze_void_average_x
_platon_squeeze_void_average_y
_platon_squeeze_void_average_z
_platon_squeeze_void_volume
_platon_squeeze_void_count_electrons
_platon_squeeze_void_content
1 0.500 1.000 0.000 151 30 '0.8 THF'

loop_
_twin_individual_id
_twin_individual_mass_fraction_refined
_oxdiff_twin_reflns_isolated
_oxdiff_twin_reflns_overlapped
_twin_individual_twin_lattice_type
_twin_individual_twin_matrix_11
_twin_individual_twin_matrix_12
_twin_individual_twin_matrix_13
_twin_individual_twin_matrix_21
_twin_individual_twin_matrix_22
_twin_individual_twin_matrix_23
_twin_individual_twin_matrix_31
_twin_individual_twin_matrix_32
_twin_individual_twin_matrix_33
1 0.6250(14) 16172 2725 ref 1.0000 0.0000 0.0000 0.0000 1.0000 0.0000 0.0000 0.0000 1.0000
2 0.3750(14) 0 2725 nmt 0.9715 -0.0224 0.0574 0.0285 -1.0001 0.0017 0.9835 -0.0121 -0.9703

loop_
_exptl_oxdiff_crystal_face_indexfrac_h
_exptl_oxdiff_crystal_face_indexfrac_k
_exptl_oxdiff_crystal_face_indexfrac_l
_exptl_oxdiff_crystal_face_x
_exptl_oxdiff_crystal_face_y
_exptl_oxdiff_crystal_face_z
2.0005 -0.9995 -1.9995 -0.0295 -0.4141 0.0081
-2.0005 0.9995 1.9995 0.0295 0.4141 -0.0081
1.0000 -0.9997 0.0004 0.1086 -0.1339 -0.0232
-1.0000 0.9997 -0.0004 -0.1086 0.1339 0.0232
-1.9999 1.9994 -1.0007 -0.2881 0.1917 0.0964
4.9994 -5.9984 3.0020 0.8606 -0.4473 -0.2206
2.9987 -5.9989 5.0018 0.9951 -0.0392 -0.1834
1.0018 4.0001 -5.0010 -0.7707 -0.4845 -0.0002
-0.0014 -2.9998 5.0007 0.6693 0.3625 -0.1137
-3.0019 -5.0008 1.0014 0.5852 0.4300 0.3822
-5.0010 -3.0016 -4.9990 -0.0571 0.2412 0.7281
-2.9989 4.9989 -5.0015 -0.8901 0.0332 0.2287
-0.0002 -1.0000 0.0003 0.1050 -0.0060 0.0453
1.0003 1.0003 0.9997 -0.0306 -0.0459 -0.1637
-1.0007 -5.0004 -3.9983 0.2381 -0.2064 0.4947
-0.0008 -5.0001 -1.9983 0.3834 -0.1821 0.3263
